data_4029279
loop_
_publ_author_name
'Taber, Douglass F'
'Paquette, Craig M'

_publ_section_title
;
 Synthesis of the pentacylic core of (+)-salvileucalin B.
;
_journal_issue 8
_journal_name_full 'The Journal of organic chemistry'
_journal_page_first 3410
_journal_page_last 3413
_journal_paper_doi 10.1021/jo500164x
_journal_volume 79
_journal_year 2014
_chemical_formula_sum 'C14 H14 O3'
_chemical_formula_weight 230.25
_chemical_name_systematic
; 
 ? 
;
_space_group_IT_number 19
_symmetry_cell_setting orthorhombic
_symmetry_space_group_name_Hall 'P 2ac 2ab'
_symmetry_space_group_name_H-M 'P 21 21 21'
_atom_sites_solution_hydrogens geom
_atom_sites_solution_primary direct
_atom_sites_solution_secondary difmap
_audit_creation_method SHELXL-97
_cell_angle_alpha 90.00
_cell_angle_beta 90.00
_cell_angle_gamma 90.00
_cell_formula_units_Z 4
_cell_length_a 9.440(9)
_cell_length_b 9.863(10)
_cell_length_c 11.214(11)
_cell_measurement_reflns_used 1005
_cell_measurement_temperature 200(2)
_cell_measurement_theta_max 28.30
_cell_measurement_theta_min 2.75
_cell_volume 1044.1(18)
_computing_cell_refinement 'SAINT (Bruker, 2002)'
_computing_data_collection 'SMART (Bruker, 2002)'
_computing_data_reduction SAINT
_computing_molecular_graphics 'SHELXTL (Sheldrick, 2001)'
_computing_publication_material 'SHELXTL (Sheldrick, 2001)'
_computing_structure_refinement 'SHELXL-97 (Sheldrick, 2008)'
_computing_structure_solution 'SHELXS-97 (Sheldrick, 2008)'
_diffrn_ambient_temperature 200(2)
_diffrn_detector_area_resol_mean 836.6
_diffrn_measured_fraction_theta_full 1.000
_diffrn_measured_fraction_theta_max 0.995
_diffrn_measurement_device_type 'Bruker AXS APEX diffractometer'
_diffrn_measurement_method \w
_diffrn_radiation_monochromator graphite
_diffrn_radiation_source 'fine-focus sealed tube'
_diffrn_radiation_type MoK\a
_diffrn_radiation_wavelength 0.71073
_diffrn_reflns_av_R_equivalents 0.0567
_diffrn_reflns_av_sigmaI/netI 0.0403
_diffrn_reflns_limit_h_max 12
_diffrn_reflns_limit_h_min -12
_diffrn_reflns_limit_k_max 13
_diffrn_reflns_limit_k_min -13
_diffrn_reflns_limit_l_max 14
_diffrn_reflns_limit_l_min -14
_diffrn_reflns_number 11241
_diffrn_reflns_theta_full 25.00
_diffrn_reflns_theta_max 28.41
_diffrn_reflns_theta_min 2.75
_exptl_absorpt_coefficient_mu 0.102
_exptl_absorpt_correction_T_max 0.9856
_exptl_absorpt_correction_T_min 0.9630
_exptl_absorpt_correction_type multi-scan
_exptl_absorpt_process_details 'SADABS (Sheldrick, 2003)'
_exptl_crystal_colour colourless
_exptl_crystal_density_diffrn 1.465
_exptl_crystal_density_method 'not measured'
_exptl_crystal_description block
_exptl_crystal_F_000 488
_exptl_crystal_size_max 0.37
_exptl_crystal_size_mid 0.24
_exptl_crystal_size_min 0.14
_refine_diff_density_max 2.392
_refine_diff_density_min -0.688
_refine_diff_density_rms 0.304
_refine_ls_abs_structure_details 'Flack H D (1983), Acta Cryst. A39, 876-881'
_refine_ls_abs_structure_Flack 0(3)
_refine_ls_extinction_method none
_refine_ls_goodness_of_fit_ref 3.162
_refine_ls_hydrogen_treatment mixed
_refine_ls_matrix_type full
_refine_ls_number_parameters 154
_refine_ls_number_reflns 2609
_refine_ls_number_restraints 0
_refine_ls_restrained_S_all 3.162
_refine_ls_R_factor_all 0.1668
_refine_ls_R_factor_gt 0.1657
_refine_ls_shift/su_max 0.000
_refine_ls_shift/su_mean 0.000
_refine_ls_structure_factor_coef Fsqd
_refine_ls_weighting_details 'calc w=1/[\s^2^(Fo^2^)+(0.1000P)^2^+0.0000P] where P=(Fo^2^+2Fc^2^)/3'
_refine_ls_weighting_scheme calc
_refine_ls_wR_factor_gt 0.3563
_refine_ls_wR_factor_ref 0.3581
_reflns_number_gt 2522
_reflns_number_total 2609
_reflns_threshold_expression >2sigma(I)
_cod_data_source_file jo500164x_si_001.cif
_cod_data_source_block dout078
_cod_depositor_comments
;
The following automatic conversions were performed:

'_symmetry_cell_setting' value 'Orthorhombic' changed to
'orthorhombic' according to
/usr/data/users/saulius/automatic-downloads/rss-feeds/ACS/lib/dictionaries/cif_core.dic
dictionary named 'cif_core.dic' version 2.4.2 from 2011-04-26.

Automatic conversion script
Id: cif_fix_values 2281 2013-09-26 08:29:07Z andrius 

 Adding full bibliography for
 ./tmp-cod-update-bibliographies-12971/cifs/4029279.cif.
;
_cod_original_cell_volume 1044.1(17)
_cod_original_sg_symbol_H-M P2(1)2(1)2(1)
_cod_database_code 4029279

loop_
_symmetry_equiv_pos_as_xyz
'x, y, z'
'-x+1/2, -y, z+1/2'
'-x, y+1/2, -z+1/2'
'x+1/2, -y+1/2, -z'

loop_
_atom_site_label
_atom_site_type_symbol
_atom_site_fract_x
_atom_site_fract_y
_atom_site_fract_z
_atom_site_U_iso_or_equiv
_atom_site_adp_type
_atom_site_occupancy
_atom_site_symmetry_multiplicity
_atom_site_calc_flag
_atom_site_refinement_flags
O1 O 0.5678(3) 0.3859(3) 0.0178(2) 0.0262(7) Uani 1 1 d .
O2 O 0.7935(3) 0.3859(3) 0.0796(3) 0.0324(8) Uani 1 1 d .
O3 O 0.0514(3) 0.3814(3) 0.3446(3) 0.0344(8) Uani 1 1 d .
C1 C 0.6686(4) 0.3866(4) 0.1038(3) 0.0204(8) Uani 1 1 d .
C2 C 0.6004(4) 0.3885(4) 0.2203(3) 0.0174(7) Uani 1 1 d .
C3 C 0.4442(4) 0.3876(3) 0.2010(3) 0.0149(7) Uani 1 1 d .
C4 C 0.4252(4) 0.3890(4) 0.0673(3) 0.0222(8) Uani 1 1 d .
H4A H 0.3704 0.3089 0.0408 0.027 Uiso 1 1 calc R
H4B H 0.3747 0.4721 0.0418 0.027 Uiso 1 1 calc R
C5 C 0.3534(4) 0.3095(3) 0.2907(3) 0.0175(7) Uani 1 1 d .
C6 C 0.2272(4) 0.2288(3) 0.2472(4) 0.0223(8) Uani 1 1 d .
H6A H 0.2496 0.1909 0.1676 0.027 Uiso 1 1 calc R
H6B H 0.2115 0.1516 0.3021 0.027 Uiso 1 1 calc R
C7 C 0.0925(4) 0.3091(4) 0.2383(4) 0.0234(8) Uani 1 1 d .
H7A H 0.0137 0.2651 0.1931 0.028 Uiso 1 1 calc R
C8 C 0.0906(4) 0.4582(4) 0.2405(4) 0.0243(8) Uani 1 1 d .
H8A H 0.0104 0.5017 0.1966 0.029 Uiso 1 1 calc R
C9 C 0.2237(4) 0.5434(4) 0.2510(4) 0.0206(8) Uani 1 1 d .
H9A H 0.2065 0.6177 0.3086 0.025 Uiso 1 1 calc R
H9B H 0.2446 0.5849 0.1726 0.025 Uiso 1 1 calc R
C10 C 0.3523(4) 0.4621(3) 0.2916(3) 0.0164(7) Uani 1 1 d .
C11 C 0.4364(4) 0.5084(4) 0.4011(3) 0.0230(8) Uani 1 1 d .
H11A H 0.3731 0.5252 0.4700 0.028 Uiso 1 1 calc R
H11B H 0.4912 0.5918 0.3840 0.028 Uiso 1 1 calc R
C12 C 0.5370(4) 0.3845(5) 0.4248(3) 0.0250(8) Uani 1 1 d .
H12A H 0.5756 0.3830 0.5078 0.030 Uiso 1 1 calc R
C13 C 0.6511(4) 0.3873(4) 0.3313(4) 0.0201(7) Uani 1 1 d .
H13A H 0.7494 0.3882 0.3495 0.024 Uiso 1 1 calc R
C14 C 0.4375(4) 0.2638(4) 0.3984(3) 0.0227(8) Uani 1 1 d .
H14A H 0.4924 0.1808 0.3803 0.027 Uiso 1 1 calc R
H14B H 0.3743 0.2456 0.4669 0.027 Uiso 1 1 calc R

loop_
_atom_site_aniso_label
_atom_site_aniso_U_11
_atom_site_aniso_U_22
_atom_site_aniso_U_33
_atom_site_aniso_U_23
_atom_site_aniso_U_13
_atom_site_aniso_U_12
O1 0.0265(14) 0.0395(16) 0.0125(12) -0.0022(11) 0.0037(10) 0.0014(12)
O2 0.0204(13) 0.0433(17) 0.0336(16) -0.0038(15) 0.0114(12) -0.0009(12)
O3 0.0288(15) 0.0378(16) 0.0367(18) -0.0014(15) 0.0155(13) -0.0024(13)
C1 0.0178(15) 0.0211(15) 0.0222(18) -0.0018(14) 0.0052(13) 0.0023(13)
C2 0.0179(15) 0.0195(15) 0.0148(16) -0.0024(13) -0.0001(12) 0.0048(11)
C3 0.0143(14) 0.0188(14) 0.0115(14) 0.0034(12) 0.0005(10) -0.0010(11)
C4 0.0242(16) 0.0294(17) 0.0130(15) -0.0023(14) -0.0029(13) -0.0054(15)
C5 0.0209(16) 0.0181(15) 0.0136(15) 0.0016(12) -0.0003(13) 0.0015(12)
C6 0.0200(16) 0.0206(17) 0.0263(17) -0.0006(14) 0.0021(15) -0.0022(12)
C7 0.0142(15) 0.0283(18) 0.0278(19) -0.0012(15) 0.0004(14) -0.0051(12)
C8 0.0138(16) 0.0296(18) 0.030(2) -0.0008(16) -0.0020(14) -0.0005(12)
C9 0.0148(15) 0.0228(16) 0.0243(17) -0.0029(13) -0.0015(14) 0.0025(11)
C10 0.0155(15) 0.0186(15) 0.0150(15) 0.0003(12) 0.0010(12) -0.0021(11)
C11 0.0232(17) 0.0282(16) 0.0176(16) -0.0054(14) -0.0034(13) 0.0006(14)
C12 0.0238(16) 0.040(2) 0.0117(16) 0.0010(15) -0.0054(13) -0.0026(16)
C13 0.0159(14) 0.0221(15) 0.0224(18) 0.0000(14) -0.0052(13) -0.0031(13)
C14 0.0214(15) 0.0289(17) 0.0177(15) 0.0097(14) -0.0022(13) 0.0006(14)

loop_
_atom_type_symbol
_atom_type_description
_atom_type_scat_dispersion_real
_atom_type_scat_dispersion_imag
_atom_type_scat_source
C C 0.0033 0.0016 'International Tables Vol C Tables 4.2.6.8 and 6.1.1.4'
H H 0.0000 0.0000 'International Tables Vol C Tables 4.2.6.8 and 6.1.1.4'
O O 0.0106 0.0060 'International Tables Vol C Tables 4.2.6.8 and 6.1.1.4'

loop_
_geom_angle_atom_site_label_1
_geom_angle_atom_site_label_2
_geom_angle_atom_site_label_3
_geom_angle
C1 O1 C4 112.2(3)
C8 O3 C7 61.4(3)
O2 C1 O1 121.6(4)
O2 C1 C2 129.2(4)
O1 C1 C2 109.2(3)
C13 C2 C1 132.7(3)
C13 C2 C3 119.4(3)
C1 C2 C3 107.9(3)
C2 C3 C4 105.2(3)
C2 C3 C10 117.6(3)
C4 C3 C10 126.1(3)
C2 C3 C5 117.5(3)
C4 C3 C5 126.2(3)
C10 C3 C5 59.0(2)
O1 C4 C3 105.6(3)
C10 C5 C14 107.2(3)
C10 C5 C6 121.5(3)
C14 C5 C6 120.9(3)
C10 C5 C3 60.3(2)
C14 C5 C3 112.4(3)
C6 C5 C3 119.6(3)
C7 C6 C5 114.2(3)
O3 C7 C8 59.2(3)
O3 C7 C6 115.8(3)
C8 C7 C6 122.5(3)
O3 C8 C7 59.4(3)
O3 C8 C9 116.2(3)
C7 C8 C9 123.0(3)
C8 C9 C10 113.1(3)
C5 C10 C9 122.0(3)
C5 C10 C3 60.7(2)
C9 C10 C3 120.5(3)
C5 C10 C11 107.5(3)
C9 C10 C11 119.7(3)
C3 C10 C11 112.5(3)
C10 C11 C12 102.5(3)
C13 C12 C14 108.4(3)
C13 C12 C11 107.5(3)
C14 C12 C11 101.5(3)
C2 C13 C12 113.2(3)
C5 C14 C12 104.0(3)

loop_
_geom_bond_atom_site_label_1
_geom_bond_atom_site_label_2
_geom_bond_distance
O1 C1 1.356(5)
O1 C4 1.456(5)
O2 C1 1.210(5)
O3 C8 1.440(6)
O3 C7 1.441(5)
C1 C2 1.456(5)
C2 C13 1.333(5)
C2 C3 1.491(5)
C3 C4 1.510(5)
C3 C10 1.525(5)
C3 C5 1.530(5)
C5 C10 1.505(5)
C5 C14 1.513(5)
C5 C6 1.514(5)
C6 C7 1.501(5)
C7 C8 1.471(5)
C8 C9 1.516(5)
C9 C10 1.525(5)
C10 C11 1.532(5)
C11 C12 1.571(5)
C12 C13 1.503(5)
C12 C14 1.545(6)
